data_7122778
loop_
_publ_author_name
'Zhang, Chengkai'
'Zhao, Yanqian'
'Li, Dandan'
'Liu, Jiejie'
'Han, Heguo'
'He, Daoyu'
'Tian, Xiaohe'
'Li, Shengli'
'Wu, Jieying'
'Tian, Yupeng'

_publ_section_title
;
 Aggregation-induced emission (AIE)-active molecules bearing singlet
 oxygen generation activities: the tunable singlet-triplet energy gap
 matters
;
_journal_name_full 'Chemical Communications'
_journal_paper_doi 10.1039/C8CC09230C
_journal_year 2019
_chemical_formula_moiety 'C31 H34 N4 O4, 2(I), H2 O'
_chemical_formula_sum 'C31 H36 I2 N4 O5'
_chemical_formula_weight 798.44
_space_group_crystal_system triclinic
_space_group_IT_number 2
_space_group_name_Hall '-P 1'
_space_group_name_H-M_alt 'P -1'
_symmetry_space_group_name_Hall '-P 1'
_symmetry_space_group_name_H-M 'P -1'
_atom_sites_solution_hydrogens mixed
_atom_sites_solution_primary dual
_audit_creation_date 2018-11-14
_audit_creation_method
;
Olex2 1.2-beta
(compiled 2016.07.08 svn.r3312 for OlexSys, GUI svn.r5203)
;
_audit_update_record
;
2018-11-14 deposited with the CCDC.
2019-01-07 downloaded from the CCDC.
;
_cell_angle_alpha 107.8110(10)
_cell_angle_beta 98.5610(10)
_cell_angle_gamma 100.426(2)
_cell_formula_units_Z 2
_cell_length_a 7.7972(9)
_cell_length_b 13.3272(16)
_cell_length_c 17.392(2)
_cell_measurement_reflns_used 3889
_cell_measurement_temperature 296(2)
_cell_measurement_theta_max 25.163
_cell_measurement_theta_min 2.398
_cell_volume 1651.5(3)
_computing_cell_refinement 'SAINT v7.68A (Bruker, 2009)'
_computing_data_reduction 'SAINT v7.68A (Bruker, 2009)'
_computing_molecular_graphics 'Olex2 (Dolomanov et al., 2009)'
_computing_publication_material 'Olex2 (Dolomanov et al., 2009)'
_computing_structure_refinement 'ShelXL (Sheldrick, 2015)'
_computing_structure_solution 'ShelXT (Sheldrick, 2015)'
_diffrn_ambient_temperature 296.15
_diffrn_measured_fraction_theta_full 0.988
_diffrn_measured_fraction_theta_max 0.883
_diffrn_measurement_device_type 'Bruker P4'
_diffrn_measurement_method '\w scans'
_diffrn_radiation_monochromator graphite
_diffrn_radiation_type MoK\a
_diffrn_radiation_wavelength 0.71073
_diffrn_reflns_av_R_equivalents 0.0241
_diffrn_reflns_av_unetI/netI 0.0425
_diffrn_reflns_Laue_measured_fraction_full 0.988
_diffrn_reflns_Laue_measured_fraction_max 0.883
_diffrn_reflns_limit_h_max 10
_diffrn_reflns_limit_h_min -9
_diffrn_reflns_limit_k_max 17
_diffrn_reflns_limit_k_min -16
_diffrn_reflns_limit_l_max 22
_diffrn_reflns_limit_l_min -21
_diffrn_reflns_number 12957
_diffrn_reflns_point_group_measured_fraction_full 0.988
_diffrn_reflns_point_group_measured_fraction_max 0.883
_diffrn_reflns_theta_full 25.242
_diffrn_reflns_theta_max 27.351
_diffrn_reflns_theta_min 1.653
_exptl_absorpt_coefficient_mu 1.947
_exptl_absorpt_correction_T_max 0.7455
_exptl_absorpt_correction_T_min 0.6512
_exptl_absorpt_correction_type none
_exptl_crystal_colour block
_exptl_crystal_density_diffrn 1.606
_exptl_crystal_description block
_exptl_crystal_F_000 792
_refine_diff_density_max 0.590
_refine_diff_density_min -0.526
_refine_diff_density_rms 0.074
_refine_ls_extinction_method none
_refine_ls_goodness_of_fit_ref 1.039
_refine_ls_hydrogen_treatment constr
_refine_ls_matrix_type full
_refine_ls_number_parameters 382
_refine_ls_number_reflns 6584
_refine_ls_number_restraints 0
_refine_ls_restrained_S_all 1.039
_refine_ls_R_factor_all 0.0577
_refine_ls_R_factor_gt 0.0357
_refine_ls_shift/su_max 0.003
_refine_ls_shift/su_mean 0.000
_refine_ls_structure_factor_coef Fsqd
_refine_ls_weighting_details 'w=1/[\s^2^(Fo^2^)+(0.0351P)^2^+0.3911P] where P=(Fo^2^+2Fc^2^)/3'
_refine_ls_weighting_scheme calc
_refine_ls_wR_factor_gt 0.0777
_refine_ls_wR_factor_ref 0.0862
_reflns_Friedel_coverage 0.000
_reflns_number_gt 4778
_reflns_number_total 6584
_reflns_threshold_expression 'I > 2\s(I)'
_cod_data_source_file c8cc09230c2.cif
_cod_data_source_block a_CCDC1
_cod_database_code 7122778
_shelx_space_group_comment
;
The symmetry employed for this shelxl refinement is uniquely defined
by the following loop, which should always be used as a source of
symmetry information in preference to the above space-group names.
They are only intended as comments.
;
_olex2_refinement_description
;
1. Fixed Uiso
 At 1.2 times of:
  All C(H) groups, All C(H,H) groups
 At 1.5 times of:
  All C(H,H,H) groups, All O(H,H) groups
2.a Riding coordinates:
 C31(H31A,H31B,H31C), O5(H5D,H5E)
2.b Secondary CH2 refined with riding coordinates:
 C4(H4A,H4B), C8(H8A,H8B), C3(H3A,H3B), C7(H7A,H7B)
2.c Aromatic/amide H refined with riding coordinates:
 C16(H16), C18(H18), C28(H28), C13(H13), C21(H21), C24(H24), C22(H22),
 C23(H23), C30(H30), C29(H29), C14(H14), C27(H27), C10(H10), C11(H11)
2.d Idealised Me refined as rotating group:
 C25(H25A,H25B,H25C), C1(H1A,H1B,H1C), C5(H5A,H5B,H5C)
;
_shelx_shelxl_version_number 2016/6
_olex2_submission_special_instructions 'No special instructions were received'

loop_
_space_group_symop_operation_xyz
'x, y, z'
'-x, -y, -z'

loop_
_atom_site_label
_atom_site_type_symbol
_atom_site_fract_x
_atom_site_fract_y
_atom_site_fract_z
_atom_site_U_iso_or_equiv
_atom_site_adp_type
_atom_site_occupancy
_atom_site_site_symmetry_order
_atom_site_calc_flag
_atom_site_refinement_flags_posn
O1 O 0.5842(4) 0.1710(2) 0.47299(18) 0.0657(8) Uani 1 1 d .
O3 O 1.0060(5) 0.5060(3) 0.59168(19) 0.0864(11) Uani 1 1 d .
O4 O 1.0319(5) 0.5634(3) 0.7278(2) 0.0875(11) Uani 1 1 d .
O2 O 0.6133(6) 0.1144(4) 0.5807(3) 0.1299(18) Uani 1 1 d .
N2 N 0.2229(4) 0.5043(2) 1.03538(17) 0.0366(7) Uani 1 1 d .
N3 N 0.4433(4) 0.8902(2) 1.21098(17) 0.0396(7) Uani 1 1 d .
N4 N -0.0949(4) 0.1631(2) 1.05908(19) 0.0396(7) Uani 1 1 d .
N1 N 0.5238(5) 0.3862(3) 0.57044(18) 0.0521(9) Uani 1 1 d .
C17 C 0.3109(5) 0.4662(3) 0.8797(2) 0.0360(8) Uani 1 1 d .
C15 C 0.3188(5) 0.5844(3) 1.0173(2) 0.0337(8) Uani 1 1 d .
C16 C 0.3645(5) 0.5696(3) 0.9411(2) 0.0373(8) Uani 1 1 d .
H16 H 0.430069 0.627838 0.930744 0.045 Uiso 1 1 calc R
C26 C 0.3678(5) 0.6922(3) 1.0852(2) 0.0344(8) Uani 1 1 d .
C18 C 0.2122(5) 0.3838(3) 0.8996(2) 0.0384(8) Uani 1 1 d .
H18 H 0.173819 0.314022 0.860831 0.046 Uiso 1 1 calc R
C19 C 0.1702(5) 0.4048(3) 0.9771(2) 0.0356(8) Uani 1 1 d .
C12 C 0.3640(5) 0.4461(3) 0.7993(2) 0.0394(9) Uani 1 1 d .
C20 C 0.0710(5) 0.3191(3) 1.0031(2) 0.0359(8) Uani 1 1 d .
C28 C 0.3586(5) 0.8006(3) 1.2219(2) 0.0454(9) Uani 1 1 d .
H28 H 0.326047 0.805496 1.271956 0.055 Uiso 1 1 calc R
C13 C 0.5174(5) 0.5098(3) 0.7908(2) 0.0430(9) Uani 1 1 d .
H13 H 0.585013 0.568364 0.836480 0.052 Uiso 1 1 calc R
C21 C 0.0185(5) 0.2103(3) 0.9536(2) 0.0398(8) Uani 1 1 d .
H21 H 0.040263 0.188770 0.900507 0.048 Uiso 1 1 calc R
C24 C 0.0327(5) 0.3460(3) 1.0813(2) 0.0426(9) Uani 1 1 d .
H24 H 0.063181 0.418271 1.115699 0.051 Uiso 1 1 calc R
C22 C -0.0651(5) 0.1347(3) 0.9826(2) 0.0438(9) Uani 1 1 d .
H22 H -0.101879 0.062230 0.948568 0.053 Uiso 1 1 calc R
C23 C -0.0489(5) 0.2679(3) 1.1085(2) 0.0450(9) Uani 1 1 d .
H23 H -0.072817 0.287086 1.161213 0.054 Uiso 1 1 calc R
C30 C 0.4583(5) 0.7865(3) 1.0762(2) 0.0449(9) Uani 1 1 d .
H30 H 0.494596 0.783747 1.027175 0.054 Uiso 1 1 calc R
C29 C 0.4938(5) 0.8834(3) 1.1399(2) 0.0473(10) Uani 1 1 d .
H29 H 0.554767 0.946037 1.133505 0.057 Uiso 1 1 calc R
C14 C 0.5723(5) 0.4892(3) 0.7172(2) 0.0473(10) Uani 1 1 d .
H14 H 0.678264 0.532187 0.714954 0.057 Uiso 1 1 calc R
C9 C 0.4727(5) 0.4054(3) 0.6460(2) 0.0432(9) Uani 1 1 d .
C31 C 0.4852(6) 0.9966(3) 1.2785(2) 0.0512(10) Uani 1 1 d .
H31A H 0.409697 0.992656 1.316813 0.077 Uiso 1 1 d R
H31B H 0.464787 1.051585 1.255653 0.077 Uiso 1 1 d R
H31C H 0.608097 1.014375 1.306713 0.077 Uiso 1 1 d R
C27 C 0.3194(5) 0.7020(3) 1.1601(2) 0.0458(10) Uani 1 1 d .
H27 H 0.259335 0.640564 1.168468 0.055 Uiso 1 1 calc R
C10 C 0.3172(6) 0.3415(3) 0.6539(2) 0.0523(10) Uani 1 1 d .
H10 H 0.247192 0.284399 0.607855 0.063 Uiso 1 1 calc R
C11 C 0.2655(6) 0.3616(3) 0.7290(2) 0.0515(10) Uani 1 1 d .
H11 H 0.162137 0.317196 0.732315 0.062 Uiso 1 1 calc R
C25 C -0.1707(5) 0.0798(3) 1.0929(3) 0.0519(10) Uani 1 1 d .
H25A H -0.218714 0.011588 1.048761 0.078 Uiso 1 1 calc GR
H25B H -0.264047 0.101598 1.119499 0.078 Uiso 1 1 calc GR
H25C H -0.078460 0.072362 1.132527 0.078 Uiso 1 1 calc GR
C4 C 0.4085(6) 0.3046(3) 0.4947(2) 0.0562(11) Uani 1 1 d .
H4A H 0.443222 0.320434 0.447606 0.067 Uiso 1 1 calc R
H4B H 0.286461 0.311456 0.493676 0.067 Uiso 1 1 calc R
C8 C 0.6828(6) 0.4574(4) 0.5642(2) 0.0570(11) Uani 1 1 d .
H8A H 0.695275 0.530287 0.601904 0.068 Uiso 1 1 calc R
H8B H 0.667178 0.459896 0.508473 0.068 Uiso 1 1 calc R
C3 C 0.4126(7) 0.1897(4) 0.4847(3) 0.0657(13) Uani 1 1 d .
H3A H 0.387592 0.174387 0.533528 0.079 Uiso 1 1 calc R
H3B H 0.320688 0.141067 0.437425 0.079 Uiso 1 1 calc R
C6 C 1.0827(7) 0.5740(4) 0.6690(3) 0.0741(14) Uani 1 1 d .
C7 C 0.8514(7) 0.4215(4) 0.5838(3) 0.0721(14) Uani 1 1 d .
H7A H 0.857588 0.406225 0.635062 0.087 Uiso 1 1 calc R
H7B H 0.850642 0.355462 0.540021 0.087 Uiso 1 1 calc R
C2 C 0.6720(8) 0.1300(4) 0.5232(3) 0.0767(15) Uani 1 1 d .
C1 C 0.8430(7) 0.1089(5) 0.5026(3) 0.0877(16) Uani 1 1 d .
H1A H 0.821714 0.036451 0.464128 0.132 Uiso 1 1 calc GR
H1B H 0.925444 0.116825 0.552092 0.132 Uiso 1 1 calc GR
H1C H 0.892454 0.159922 0.478132 0.132 Uiso 1 1 calc GR
C5 C 1.2305(7) 0.6618(5) 0.6699(3) 0.110(2) Uani 1 1 d .
H5A H 1.311567 0.630823 0.638923 0.165 Uiso 1 1 calc GR
H5B H 1.292947 0.702388 0.726032 0.165 Uiso 1 1 calc GR
H5C H 1.182693 0.709284 0.645511 0.165 Uiso 1 1 calc GR
I1 I 0.38438(4) 0.16220(2) 0.12003(2) 0.05234(10) Uani 1 1 d .
I2 I -0.03684(4) -0.05071(3) 0.27185(2) 0.06461(11) Uani 1 1 d .
O5 O 0.1695(7) 0.2331(3) 0.2971(2) 0.1269(16) Uani 1 1 d .
H5D H 0.259305 0.222367 0.275490 0.190 Uiso 1 1 d R
H5E H 0.134155 0.185207 0.318190 0.190 Uiso 1 1 d R

loop_
_atom_site_aniso_label
_atom_site_aniso_U_11
_atom_site_aniso_U_22
_atom_site_aniso_U_33
_atom_site_aniso_U_23
_atom_site_aniso_U_13
_atom_site_aniso_U_12
O1 0.087(2) 0.0659(19) 0.0501(18) 0.0181(15) 0.0227(17) 0.0299(18)
O3 0.078(2) 0.108(3) 0.048(2) 0.0020(19) 0.0152(18) 0.004(2)
O4 0.105(3) 0.101(3) 0.048(2) 0.0066(19) 0.023(2) 0.032(2)
O2 0.135(4) 0.210(5) 0.091(3) 0.089(3) 0.041(3) 0.078(4)
N2 0.0380(17) 0.0345(15) 0.0350(16) 0.0088(13) 0.0080(14) 0.0084(13)
N3 0.0432(19) 0.0337(16) 0.0349(17) 0.0028(13) 0.0059(14) 0.0098(14)
N4 0.0340(17) 0.0382(16) 0.0452(19) 0.0119(14) 0.0120(14) 0.0070(14)
N1 0.066(2) 0.0519(19) 0.0317(18) 0.0051(15) 0.0145(17) 0.0100(18)
C17 0.037(2) 0.0368(19) 0.0322(19) 0.0086(16) 0.0056(16) 0.0118(16)
C15 0.035(2) 0.0341(18) 0.0306(19) 0.0077(15) 0.0036(16) 0.0133(16)
C16 0.040(2) 0.0381(19) 0.035(2) 0.0126(16) 0.0091(17) 0.0109(16)
C26 0.037(2) 0.0376(19) 0.0320(19) 0.0103(15) 0.0103(16) 0.0167(16)
C18 0.038(2) 0.0355(19) 0.037(2) 0.0048(16) 0.0064(17) 0.0102(16)
C19 0.033(2) 0.0359(19) 0.034(2) 0.0071(15) 0.0037(16) 0.0091(15)
C12 0.047(2) 0.0388(19) 0.031(2) 0.0090(16) 0.0095(18) 0.0115(18)
C20 0.033(2) 0.0378(19) 0.034(2) 0.0086(16) 0.0038(16) 0.0105(16)
C28 0.063(3) 0.043(2) 0.032(2) 0.0110(17) 0.0176(19) 0.014(2)
C13 0.052(2) 0.038(2) 0.030(2) 0.0029(16) 0.0090(18) 0.0027(18)
C21 0.041(2) 0.0385(19) 0.034(2) 0.0065(16) 0.0104(17) 0.0065(17)
C24 0.044(2) 0.0362(19) 0.041(2) 0.0059(17) 0.0098(18) 0.0060(17)
C22 0.046(2) 0.038(2) 0.042(2) 0.0047(17) 0.0105(19) 0.0107(18)
C23 0.047(2) 0.044(2) 0.040(2) 0.0084(18) 0.0137(19) 0.0094(18)
C30 0.050(2) 0.043(2) 0.036(2) 0.0078(17) 0.0156(18) 0.0040(18)
C29 0.054(3) 0.038(2) 0.044(2) 0.0087(18) 0.018(2) 0.0009(18)
C14 0.055(3) 0.044(2) 0.038(2) 0.0079(18) 0.0141(19) 0.0074(19)
C9 0.056(3) 0.042(2) 0.032(2) 0.0078(17) 0.0152(19) 0.0148(19)
C31 0.058(3) 0.041(2) 0.043(2) -0.0022(18) 0.011(2) 0.0116(19)
C27 0.066(3) 0.0354(19) 0.035(2) 0.0103(16) 0.014(2) 0.0123(19)
C10 0.056(3) 0.052(2) 0.034(2) -0.0009(18) 0.0084(19) 0.004(2)
C11 0.050(3) 0.050(2) 0.044(2) 0.0052(19) 0.013(2) 0.004(2)
C25 0.052(3) 0.047(2) 0.060(3) 0.020(2) 0.024(2) 0.0073(19)
C4 0.073(3) 0.057(3) 0.032(2) 0.0064(19) 0.008(2) 0.019(2)
C8 0.073(3) 0.063(3) 0.035(2) 0.014(2) 0.020(2) 0.014(2)
C3 0.076(3) 0.064(3) 0.050(3) 0.007(2) 0.017(2) 0.017(3)
C6 0.069(3) 0.094(4) 0.044(3) 0.004(3) 0.012(3) 0.020(3)
C7 0.075(3) 0.068(3) 0.058(3) 0.001(2) 0.012(3) 0.015(3)
C2 0.103(4) 0.078(3) 0.048(3) 0.021(3) 0.013(3) 0.023(3)
C1 0.087(4) 0.098(4) 0.085(4) 0.027(3) 0.021(3) 0.045(3)
C5 0.073(4) 0.148(6) 0.069(4) 0.006(4) 0.019(3) -0.020(4)
I1 0.05057(18) 0.04673(16) 0.05495(18) 0.01522(13) 0.00621(13) 0.00811(12)
I2 0.0615(2) 0.0763(2) 0.04885(18) 0.00959(15) 0.01193(15) 0.01977(16)
O5 0.188(5) 0.095(3) 0.091(3) 0.021(2) 0.037(3) 0.033(3)

loop_
_atom_type_symbol
_atom_type_description
_atom_type_scat_dispersion_real
_atom_type_scat_dispersion_imag
_atom_type_scat_source
C C 0.0030 0.0020 'International Tables Vol C Tables 4.2.6.8 and 6.1.1.4'
H H 0.0000 0.0000 'International Tables Vol C Tables 4.2.6.8 and 6.1.1.4'
I I -0.4740 1.8120 'International Tables Vol C Tables 4.2.6.8 and 6.1.1.4'
N N 0.0060 0.0030 'International Tables Vol C Tables 4.2.6.8 and 6.1.1.4'
O O 0.0110 0.0060 'International Tables Vol C Tables 4.2.6.8 and 6.1.1.4'

loop_
_geom_angle_atom_site_label_1
_geom_angle_atom_site_label_2
_geom_angle_atom_site_label_3
_geom_angle
C2 O1 C3 118.6(4)
C6 O3 C7 115.9(4)
C15 N2 C19 118.2(3)
C28 N3 C31 120.1(3)
C29 N3 C28 119.9(3)
C29 N3 C31 119.9(3)
C22 N4 C23 120.6(3)
C22 N4 C25 120.8(3)
C23 N4 C25 118.4(3)
C9 N1 C4 121.0(3)
C9 N1 C8 119.7(3)
C8 N1 C4 118.9(3)
C16 C17 C12 121.2(3)
C18 C17 C16 116.8(3)
C18 C17 C12 122.0(3)
N2 C15 C16 122.9(3)
N2 C15 C26 114.2(3)
C16 C15 C26 122.8(3)
C17 C16 H16 120.2
C15 C16 C17 119.6(3)
C15 C16 H16 120.2
C30 C26 C15 122.6(3)
C27 C26 C15 120.3(3)
C27 C26 C30 117.1(3)
C17 C18 H18 119.7
C17 C18 C19 120.5(3)
C19 C18 H18 119.7
N2 C19 C18 122.0(3)
N2 C19 C20 115.0(3)
C18 C19 C20 122.9(3)
C13 C12 C17 121.6(3)
C11 C12 C17 121.7(3)
C11 C12 C13 116.7(3)
C21 C20 C19 123.0(3)
C21 C20 C24 117.1(3)
C24 C20 C19 119.8(3)
N3 C28 H28 119.7
N3 C28 C27 120.6(3)
C27 C28 H28 119.7
C12 C13 H13 118.9
C14 C13 C12 122.2(3)
C14 C13 H13 118.9
C20 C21 H21 119.9
C22 C21 C20 120.1(3)
C22 C21 H21 119.9
C20 C24 H24 119.5
C23 C24 C20 121.0(3)
C23 C24 H24 119.5
N4 C22 C21 121.1(3)
N4 C22 H22 119.5
C21 C22 H22 119.5
N4 C23 C24 120.0(3)
N4 C23 H23 120.0
C24 C23 H23 120.0
C26 C30 H30 120.2
C29 C30 C26 119.7(3)
C29 C30 H30 120.2
N3 C29 C30 121.7(3)
N3 C29 H29 119.1
C30 C29 H29 119.1
C13 C14 H14 119.3
C13 C14 C9 121.4(4)
C9 C14 H14 119.3
N1 C9 C14 121.9(4)
N1 C9 C10 121.5(3)
C14 C9 C10 116.6(3)
N3 C31 H31A 109.3
N3 C31 H31B 109.5
N3 C31 H31C 109.6
H31A C31 H31B 109.5
H31A C31 H31C 109.5
H31B C31 H31C 109.5
C26 C27 H27 119.5
C28 C27 C26 120.9(4)
C28 C27 H27 119.5
C9 C10 H10 119.3
C11 C10 C9 121.3(4)
C11 C10 H10 119.3
C12 C11 C10 121.7(4)
C12 C11 H11 119.2
C10 C11 H11 119.2
N4 C25 H25A 109.5
N4 C25 H25B 109.5
N4 C25 H25C 109.5
H25A C25 H25B 109.5
H25A C25 H25C 109.5
H25B C25 H25C 109.5
N1 C4 H4A 108.5
N1 C4 H4B 108.5
N1 C4 C3 115.2(3)
H4A C4 H4B 107.5
C3 C4 H4A 108.5
C3 C4 H4B 108.5
N1 C8 H8A 108.9
N1 C8 H8B 108.9
N1 C8 C7 113.2(4)
H8A C8 H8B 107.8
C7 C8 H8A 108.9
C7 C8 H8B 108.9
O1 C3 C4 110.7(4)
O1 C3 H3A 109.5
O1 C3 H3B 109.5
C4 C3 H3A 109.5
C4 C3 H3B 109.5
H3A C3 H3B 108.1
O3 C6 C5 111.8(5)
O4 C6 O3 122.3(5)
O4 C6 C5 125.9(5)
O3 C7 C8 109.9(4)
O3 C7 H7A 109.7
O3 C7 H7B 109.7
C8 C7 H7A 109.7
C8 C7 H7B 109.7
H7A C7 H7B 108.2
O1 C2 C1 113.8(5)
O2 C2 O1 120.9(5)
O2 C2 C1 125.3(5)
C2 C1 H1A 109.5
C2 C1 H1B 109.5
C2 C1 H1C 109.5
H1A C1 H1B 109.5
H1A C1 H1C 109.5
H1B C1 H1C 109.5
C6 C5 H5A 109.5
C6 C5 H5B 109.5
C6 C5 H5C 109.5
H5A C5 H5B 109.5
H5A C5 H5C 109.5
H5B C5 H5C 109.5
H5D O5 H5E 112.2

loop_
_geom_bond_atom_site_label_1
_geom_bond_atom_site_label_2
_geom_bond_distance
O1 C3 1.437(5)
O1 C2 1.334(5)
O3 C6 1.343(5)
O3 C7 1.451(6)
O4 C6 1.189(5)
O2 C2 1.217(6)
N2 C15 1.336(4)
N2 C19 1.346(4)
N3 C28 1.336(5)
N3 C29 1.334(5)
N3 C31 1.481(4)
N4 C22 1.335(4)
N4 C23 1.345(4)
N4 C25 1.482(4)
N1 C9 1.392(5)
N1 C4 1.463(5)
N1 C8 1.458(5)
C17 C16 1.404(5)
C17 C18 1.387(5)
C17 C12 1.476(5)
C15 C16 1.388(5)
C15 C26 1.495(5)
C16 H16 0.9300
C26 C30 1.390(5)
C26 C27 1.384(5)
C18 H18 0.9300
C18 C19 1.392(5)
C19 C20 1.486(5)
C12 C13 1.391(5)
C12 C11 1.385(5)
C20 C21 1.389(5)
C20 C24 1.390(5)
C28 H28 0.9300
C28 C27 1.368(5)
C13 H13 0.9300
C13 C14 1.374(5)
C21 H21 0.9300
C21 C22 1.366(5)
C24 H24 0.9300
C24 C23 1.365(5)
C22 H22 0.9300
C23 H23 0.9300
C30 H30 0.9300
C30 C29 1.370(5)
C29 H29 0.9300
C14 H14 0.9300
C14 C9 1.393(5)
C9 C10 1.401(5)
C31 H31A 0.9601
C31 H31B 0.9601
C31 H31C 0.9600
C27 H27 0.9300
C10 H10 0.9300
C10 C11 1.387(5)
C11 H11 0.9300
C25 H25A 0.9600
C25 H25B 0.9600
C25 H25C 0.9600
C4 H4A 0.9700
C4 H4B 0.9700
C4 C3 1.494(6)
C8 H8A 0.9700
C8 H8B 0.9700
C8 C7 1.506(6)
C3 H3A 0.9700
C3 H3B 0.9700
C6 C5 1.480(7)
C7 H7A 0.9700
C7 H7B 0.9700
C2 C1 1.484(7)
C1 H1A 0.9600
C1 H1B 0.9600
C1 H1C 0.9600
C5 H5A 0.9600
C5 H5B 0.9600
C5 H5C 0.9600
O5 H5D 0.8569
O5 H5E 0.8529

loop_
_geom_torsion_atom_site_label_1
_geom_torsion_atom_site_label_2
_geom_torsion_atom_site_label_3
_geom_torsion_atom_site_label_4
_geom_torsion
N2 C15 C16 C17 -0.9(5)
N2 C15 C26 C30 -176.2(3)
N2 C15 C26 C27 2.2(5)
N2 C19 C20 C21 -174.8(3)
N2 C19 C20 C24 2.8(5)
N3 C28 C27 C26 0.6(6)
N1 C9 C10 C11 -179.2(4)
N1 C4 C3 O1 -67.2(5)
N1 C8 C7 O3 -169.2(3)
C17 C18 C19 N2 -0.2(5)
C17 C18 C19 C20 -177.6(3)
C17 C12 C13 C14 177.2(3)
C17 C12 C11 C10 -178.8(4)
C15 N2 C19 C18 -0.2(5)
C15 N2 C19 C20 177.4(3)
C15 C26 C30 C29 177.8(3)
C15 C26 C27 C28 -178.0(3)
C16 C17 C18 C19 0.0(5)
C16 C17 C12 C13 25.5(5)
C16 C17 C12 C11 -155.8(4)
C16 C15 C26 C30 2.0(5)
C16 C15 C26 C27 -179.7(3)
C26 C15 C16 C17 -178.9(3)
C26 C30 C29 N3 -0.2(6)
C18 C17 C16 C15 0.5(5)
C18 C17 C12 C13 -152.0(4)
C18 C17 C12 C11 26.7(5)
C18 C19 C20 C21 2.7(5)
C18 C19 C20 C24 -179.6(3)
C19 N2 C15 C16 0.7(5)
C19 N2 C15 C26 178.8(3)
C19 C20 C21 C22 177.0(3)
C19 C20 C24 C23 -176.1(3)
C12 C17 C16 C15 -177.1(3)
C12 C17 C18 C19 177.6(3)
C12 C13 C14 C9 2.5(6)
C20 C21 C22 N4 -1.3(6)
C20 C24 C23 N4 -0.5(6)
C28 N3 C29 C30 1.3(6)
C13 C12 C11 C10 0.0(6)
C13 C14 C9 N1 177.7(4)
C13 C14 C9 C10 -1.8(6)
C21 C20 C24 C23 1.6(5)
C24 C20 C21 C22 -0.7(5)
C22 N4 C23 C24 -1.5(6)
C23 N4 C22 C21 2.4(6)
C30 C26 C27 C28 0.4(6)
C29 N3 C28 C27 -1.5(6)
C14 C9 C10 C11 0.3(6)
C9 N1 C4 C3 -78.4(5)
C9 N1 C8 C7 88.5(4)
C9 C10 C11 C12 0.6(6)
C31 N3 C28 C27 -179.9(4)
C31 N3 C29 C30 179.7(4)
C27 C26 C30 C29 -0.6(5)
C11 C12 C13 C14 -1.5(6)
C25 N4 C22 C21 -174.4(3)
C25 N4 C23 C24 175.4(3)
C4 N1 C9 C14 -174.0(4)
C4 N1 C9 C10 5.5(6)
C4 N1 C8 C7 -99.3(4)
C8 N1 C9 C14 -2.0(6)
C8 N1 C9 C10 177.5(4)
C8 N1 C4 C3 109.5(4)
C3 O1 C2 O2 -4.1(7)
C3 O1 C2 C1 177.1(4)
C6 O3 C7 C8 95.2(5)
C7 O3 C6 O4 2.8(8)
C7 O3 C6 C5 -175.8(5)
C2 O1 C3 C4 125.7(4)
